data_7108118
loop_
_publ_author_name
'Chao Deng'
'Ru Fang'
'Yangfan Guan'
'Juli Jiang'
'Chen Lin'
'Leyong Wang'

_publ_section_title
;
 Sonication-induced self-assembly of flexible tris(ureidobenzyl)amine:
 from dimeric aggregates to supramolecular gels
;
_journal_name_full Chem.Commun.
_journal_page_first 7973
_journal_paper_doi 10.1039/c2cc33408a
_journal_volume 48
_journal_year 2012
_chemical_formula_moiety '2(C60 H51 N7 O9), H2 O'
_chemical_formula_sum 'C120 H104 N14 O19'
_chemical_formula_weight 2046.17
_chemical_name_systematic
;
?
;
_space_group_IT_number 148
_symmetry_cell_setting rhombohedral
_symmetry_space_group_name_Hall '-R 3'
_symmetry_space_group_name_H-M 'R -3 :H'
_atom_sites_solution_hydrogens geom
_atom_sites_solution_primary direct
_atom_sites_solution_secondary difmap
_audit_creation_method SHELXL-97
_cell_angle_alpha 90.00
_cell_angle_beta 90.00
_cell_angle_gamma 120.00
_cell_formula_units_Z 3
_cell_length_a 20.2892(9)
_cell_length_b 20.2892(9)
_cell_length_c 23.219(2)
_cell_measurement_reflns_used 3259
_cell_measurement_temperature 291(2)
_cell_measurement_theta_max 22.51
_cell_measurement_theta_min 2.47
_cell_volume 8277.6(9)
_computing_cell_refinement SMART
_computing_data_collection 'SMART (Bruker, 2000)'
_computing_data_reduction 'SAINT (Bruker, 2000)'
_computing_molecular_graphics SHELXTL
_computing_publication_material SHELXTL
_computing_structure_refinement SHELXTL
_computing_structure_solution 'SHELXTL (Bruker, 2000)'
_diffrn_ambient_temperature 291(2)
_diffrn_measured_fraction_theta_full 1.000
_diffrn_measured_fraction_theta_max 1.000
_diffrn_measurement_device_type 'Bruker Smart Apex CCD'
_diffrn_measurement_method 'phi and omega scans'
_diffrn_radiation_monochromator graphite
_diffrn_radiation_source 'sealed tube'
_diffrn_radiation_type MoK\a
_diffrn_radiation_wavelength 0.71073
_diffrn_reflns_av_R_equivalents 0.0535
_diffrn_reflns_av_sigmaI/netI 0.0438
_diffrn_reflns_limit_h_max 16
_diffrn_reflns_limit_h_min -25
_diffrn_reflns_limit_k_max 25
_diffrn_reflns_limit_k_min -24
_diffrn_reflns_limit_l_max 28
_diffrn_reflns_limit_l_min -28
_diffrn_reflns_number 16687
_diffrn_reflns_theta_full 26.00
_diffrn_reflns_theta_max 26.00
_diffrn_reflns_theta_min 1.45
_exptl_absorpt_coefficient_mu 0.085
_exptl_absorpt_correction_T_max 0.9816
_exptl_absorpt_correction_T_min 0.9767
_exptl_absorpt_correction_type multi-scan
_exptl_absorpt_process_details 'SADABS; Bruker, 2000'
_exptl_crystal_density_diffrn 1.231
_exptl_crystal_density_method 'not measured'
_exptl_crystal_F_000 3222
_exptl_crystal_size_max 0.28
_exptl_crystal_size_mid 0.24
_exptl_crystal_size_min 0.22
_refine_diff_density_max 0.161
_refine_diff_density_min -0.185
_refine_diff_density_rms 0.037
_refine_ls_extinction_method none
_refine_ls_goodness_of_fit_ref 1.031
_refine_ls_hydrogen_treatment mixed
_refine_ls_matrix_type full
_refine_ls_number_parameters 237
_refine_ls_number_reflns 3618
_refine_ls_number_restraints 2
_refine_ls_restrained_S_all 1.031
_refine_ls_R_factor_all 0.0694
_refine_ls_R_factor_gt 0.0479
_refine_ls_shift/su_max 0.000
_refine_ls_shift/su_mean 0.000
_refine_ls_structure_factor_coef Fsqd
_refine_ls_weighting_details 'calc w=1/[\s^2^(Fo^2^)+(0.06P)^2^+1.99P] where P=(Fo^2^+2Fc^2^)/3'
_refine_ls_weighting_scheme calc
_refine_ls_wR_factor_gt 0.1144
_refine_ls_wR_factor_ref 0.1226
_reflns_number_gt 2524
_reflns_number_total 3618
_reflns_threshold_expression >2sigma(I)
_cod_data_source_file c2cc33408a.txt
_cod_data_source_block 1
_cod_original_cell_volume 8277.6(12)
_cod_original_sg_symbol_H-M 'R-3 '
_cod_database_code 7108118

loop_
_symmetry_equiv_pos_as_xyz
'x, y, z'
'-y, x-y, z'
'-x+y, -x, z'
'x+2/3, y+1/3, z+1/3'
'-y+2/3, x-y+1/3, z+1/3'
'-x+y+2/3, -x+1/3, z+1/3'
'x+1/3, y+2/3, z+2/3'
'-y+1/3, x-y+2/3, z+2/3'
'-x+y+1/3, -x+2/3, z+2/3'
'-x, -y, -z'
'y, -x+y, -z'
'x-y, x, -z'
'-x+2/3, -y+1/3, -z+1/3'
'y+2/3, -x+y+1/3, -z+1/3'
'x-y+2/3, x+1/3, -z+1/3'
'-x+1/3, -y+2/3, -z+2/3'
'y+1/3, -x+y+2/3, -z+2/3'
'x-y+1/3, x+2/3, -z+2/3'

loop_
_atom_site_label
_atom_site_type_symbol
_atom_site_fract_x
_atom_site_fract_y
_atom_site_fract_z
_atom_site_U_iso_or_equiv
_atom_site_adp_type
_atom_site_occupancy
_atom_site_symmetry_multiplicity
_atom_site_calc_flag
_atom_site_refinement_flags
C1 C 0.58827(14) 1.19085(13) 0.41216(11) 0.0654(6) Uani 1 1 d .
H1 H 0.5761 1.2242 0.4304 0.079 Uiso 1 1 calc R
C2 C 0.60370(13) 1.14876(13) 0.38911(10) 0.0591(6) Uani 1 1 d .
C3 C 0.62118(12) 1.09557(12) 0.35943(9) 0.0529(5) Uani 1 1 d .
H3A H 0.6751 1.1211 0.3505 0.064 Uiso 1 1 calc R
H3B H 0.6098 1.0532 0.3848 0.064 Uiso 1 1 calc R
C4 C 0.50368(10) 1.01061(11) 0.31168(8) 0.0466(5) Uani 1 1 d .
C5 C 0.46514(11) 0.98246(11) 0.36279(9) 0.0486(5) Uani 1 1 d .
H5 H 0.4888 1.0010 0.3981 0.058 Uiso 1 1 calc R
C6 C 0.38968(10) 0.92536(10) 0.35939(8) 0.0404(4) Uani 1 1 d .
C7 C 0.35377(11) 0.89613(11) 0.30791(8) 0.0448(4) Uani 1 1 d .
H7 H 0.3031 0.8575 0.3069 0.054 Uiso 1 1 calc R
C8 C 0.39482(10) 0.92557(10) 0.25696(8) 0.0395(4) Uani 1 1 d .
C9 C 0.46961(11) 0.98395(11) 0.25855(8) 0.0476(5) Uani 1 1 d .
H9 H 0.4965 1.0049 0.2247 0.057 Uiso 1 1 calc R
C10 C 0.37651(10) 0.91104(11) 0.46267(8) 0.0405(4) Uani 1 1 d .
H10A H 0.4251 0.9127 0.4625 0.049 Uiso 1 1 calc R
H10B H 0.3435 0.8720 0.4898 0.049 Uiso 1 1 calc R
C11 C 0.38756(13) 0.98279(13) 0.48135(10) 0.0626(6) Uani 1 1 d .
C12 C 0.39483(13) 1.04134(13) 0.49502(11) 0.0660(6) Uani 1 1 d .
H12 H 0.4006 1.0881 0.5059 0.079 Uiso 1 1 calc R
C13 C 0.38653(10) 0.89772(10) 0.15229(8) 0.0420(4) Uani 1 1 d .
C14 C 0.35220(10) 0.86147(11) 0.05094(8) 0.0422(4) Uani 1 1 d .
C15 C 0.32460(10) 0.79259(10) 0.02295(8) 0.0414(4) Uani 1 1 d .
H15 H 0.2978 0.7475 0.0436 0.050 Uiso 1 1 calc R
C16 C 0.33631(10) 0.78983(10) -0.03552(8) 0.0412(4) Uani 1 1 d .
C17 C 0.37937(10) 0.85680(10) -0.06483(8) 0.0407(4) Uani 1 1 d .
H17 H 0.3892 0.8557 -0.1038 0.049 Uiso 1 1 calc R
C18 C 0.40823(10) 0.92611(11) -0.03667(9) 0.0454(4) Uani 1 1 d .
H18 H 0.4373 0.9711 -0.0569 0.055 Uiso 1 1 calc R
C19 C 0.39426(11) 0.92880(11) 0.02070(9) 0.0446(4) Uani 1 1 d .
H19 H 0.4128 0.9754 0.0392 0.054 Uiso 1 1 calc R
C20 C 0.30166(11) 0.71348(11) -0.06563(9) 0.0440(4) Uani 1 1 d .
H20A H 0.2471 0.6862 -0.0593 0.053 Uiso 1 1 calc R
H20B H 0.3104 0.7217 -0.1067 0.053 Uiso 1 1 calc R
N1 N 0.3333 0.6667 -0.04522(11) 0.0359(5) Uani 1 3 d S
N2 N 0.33429(9) 0.86188(9) 0.11039(7) 0.0439(4) Uani 1 1 d D
H2 H 0.2869(3) 0.8381(11) 0.1181(9) 0.053 Uiso 1 1 d D
N3 N 0.35557(9) 0.89328(9) 0.20502(7) 0.0424(4) Uani 1 1 d D
H3 H 0.3072(2) 0.8682(10) 0.2066(9) 0.051 Uiso 1 1 d D
O1 O 0.45569(7) 0.93053(7) 0.14289(6) 0.0462(3) Uani 1 1 d .
O2 O 0.34402(7) 0.89140(7) 0.40706(5) 0.0418(3) Uani 1 1 d .
O3 O 0.57875(8) 1.06764(8) 0.30785(6) 0.0548(4) Uani 1 1 d .
O1W O 0.3333 0.6667 0.1667 0.0584(9) Uani 1 6 d S
H1WB H 0.2881 0.6488 0.1790 0.070 Uiso 0.1667 1 d PR
H1WA H 0.3517 0.6397 0.1789 0.070 Uiso 0.1667 1 d PR

loop_
_atom_site_aniso_label
_atom_site_aniso_U_11
_atom_site_aniso_U_22
_atom_site_aniso_U_33
_atom_site_aniso_U_23
_atom_site_aniso_U_13
_atom_site_aniso_U_12
C1 0.0652(14) 0.0593(14) 0.0607(15) -0.0200(11) -0.0160(11) 0.0228(12)
C2 0.0547(12) 0.0567(13) 0.0505(13) -0.0173(10) -0.0135(10) 0.0164(10)
C3 0.0527(12) 0.0528(11) 0.0471(12) -0.0131(9) -0.0205(9) 0.0217(10)
C4 0.0407(10) 0.0503(11) 0.0428(10) -0.0101(8) -0.0064(8) 0.0181(8)
C5 0.0518(11) 0.0539(11) 0.0403(10) -0.0088(8) -0.0065(8) 0.0265(9)
C6 0.0440(10) 0.0427(10) 0.0419(10) -0.0036(7) 0.0004(8) 0.0272(8)
C7 0.0397(10) 0.0431(10) 0.0504(12) -0.0078(8) -0.0015(8) 0.0198(8)
C8 0.0414(9) 0.0416(9) 0.0421(10) -0.0089(7) -0.0035(7) 0.0258(8)
C9 0.0457(10) 0.0495(11) 0.0436(11) -0.0099(8) -0.0038(8) 0.0207(9)
C10 0.0439(9) 0.0583(11) 0.0422(10) 0.0081(8) 0.0002(7) 0.0428(9)
C11 0.0553(13) 0.0504(12) 0.0611(14) -0.0196(10) 0.0035(10) 0.0107(10)
C12 0.0624(14) 0.0540(13) 0.0648(15) -0.0172(11) 0.0110(11) 0.0165(11)
C13 0.0453(10) 0.0445(10) 0.0426(11) -0.0041(8) -0.0025(8) 0.0270(9)
C14 0.0367(9) 0.0472(10) 0.0438(10) -0.0063(8) -0.0039(8) 0.0217(8)
C15 0.0398(9) 0.0429(9) 0.0397(10) 0.0020(7) -0.0012(7) 0.0192(8)
C16 0.0477(10) 0.0415(9) 0.0378(10) -0.0003(7) -0.0056(8) 0.0249(8)
C17 0.0429(10) 0.0470(10) 0.0410(10) 0.0058(8) -0.0010(7) 0.0292(9)
C18 0.0405(10) 0.0426(10) 0.0564(12) 0.0118(8) 0.0018(8) 0.0231(8)
C19 0.0476(10) 0.0410(10) 0.0518(12) -0.0054(8) -0.0079(8) 0.0271(9)
C20 0.0454(10) 0.0452(10) 0.0425(10) -0.0025(8) -0.0088(8) 0.0233(8)
N1 0.0348(8) 0.0348(8) 0.0380(14) 0.000 0.000 0.0174(4)
N2 0.0398(8) 0.0482(9) 0.0418(9) -0.0122(7) -0.0008(7) 0.0205(7)
N3 0.0381(8) 0.0450(9) 0.0424(9) -0.0124(7) -0.0036(7) 0.0195(7)
O1 0.0463(8) 0.0521(8) 0.0465(8) -0.0071(6) -0.0031(6) 0.0292(6)
O2 0.0475(7) 0.0399(7) 0.0404(7) -0.0036(5) 0.0026(5) 0.0237(6)
O3 0.0492(8) 0.0499(8) 0.0442(8) -0.0189(6) -0.0082(6) 0.0091(6)
O1W 0.0617(13) 0.0617(13) 0.052(2) 0.000 0.000 0.0309(7)

loop_
_atom_type_symbol
_atom_type_description
_atom_type_scat_dispersion_real
_atom_type_scat_dispersion_imag
_atom_type_scat_source
C C 0.0033 0.0016 'International Tables Vol C Tables 4.2.6.8 and 6.1.1.4'
H H 0.0000 0.0000 'International Tables Vol C Tables 4.2.6.8 and 6.1.1.4'
N N 0.0061 0.0033 'International Tables Vol C Tables 4.2.6.8 and 6.1.1.4'
O O 0.0106 0.0060 'International Tables Vol C Tables 4.2.6.8 and 6.1.1.4'

loop_
_geom_angle_atom_site_label_1
_geom_angle_atom_site_label_2
_geom_angle_atom_site_label_3
_geom_angle
_geom_angle_site_symmetry_1
_geom_angle_site_symmetry_3
C2 C1 H1 180.0 . .
C1 C2 C3 178.5(2) . .
O3 C3 C2 111.68(17) . .
O3 C3 H3A 109.3 . .
C2 C3 H3A 109.3 . .
O3 C3 H3B 109.3 . .
C2 C3 H3B 109.3 . .
H3A C3 H3B 107.9 . .
C5 C4 O3 124.23(16) . .
C5 C4 C9 122.42(18) . .
O3 C4 C9 113.34(17) . .
C4 C5 C6 117.27(18) . .
C4 C5 H5 121.4 . .
C6 C5 H5 121.4 . .
C7 C6 C5 122.53(18) . .
C7 C6 O2 113.76(16) . .
C5 C6 O2 123.70(17) . .
C6 C7 C8 118.62(18) . .
C6 C7 H7 120.7 . .
C8 C7 H7 120.7 . .
C9 C8 C7 120.55(17) . .
C9 C8 N3 122.88(17) . .
C7 C8 N3 116.56(16) . .
C8 C9 C4 118.56(18) . .
C8 C9 H9 120.7 . .
C4 C9 H9 120.7 . .
O2 C10 C11 112.26(16) . .
O2 C10 H10A 109.2 . .
C11 C10 H10A 109.2 . .
O2 C10 H10B 109.2 . .
C11 C10 H10B 109.2 . .
H10A C10 H10B 107.9 . .
C12 C11 C10 177.5(3) . .
C11 C12 H12 180.0 . .
O1 C13 N2 122.44(17) . .
O1 C13 N3 123.93(17) . .
N2 C13 N3 113.63(16) . .
C15 C14 C19 119.84(18) . .
C15 C14 N2 119.02(17) . .
C19 C14 N2 121.10(17) . .
C14 C15 C16 120.76(17) . .
C14 C15 H15 119.6 . .
C16 C15 H15 119.6 . .
C17 C16 C15 118.91(17) . .
C17 C16 C20 121.57(17) . .
C15 C16 C20 119.53(17) . .
C16 C17 C18 120.44(18) . .
C16 C17 H17 119.8 . .
C18 C17 H17 119.8 . .
C19 C18 C17 120.56(18) . .
C19 C18 H18 119.7 . .
C17 C18 H18 119.7 . .
C18 C19 C14 119.42(18) . .
C18 C19 H19 120.3 . .
C14 C19 H19 120.3 . .
N1 C20 C16 112.56(15) . .
N1 C20 H20A 109.1 . .
C16 C20 H20A 109.1 . .
N1 C20 H20B 109.1 . .
C16 C20 H20B 109.1 . .
H20A C20 H20B 107.8 . .
C20 N1 C20 110.08(12) . 2_665
C20 N1 C20 110.08(12) . 3_565
C20 N1 C20 110.08(12) 2_665 3_565
C13 N2 C14 124.42(16) . .
C13 N2 H2 120.8(16) . .
C14 N2 H2 114.8(15) . .
C13 N3 C8 127.16(16) . .
C13 N3 H3 115.8(15) . .
C8 N3 H3 117.0(15) . .
C6 O2 C10 119.21(14) . .
C4 O3 C3 118.42(16) . .
H1WB O1W H1WA 109.8 . .

loop_
_geom_bond_atom_site_label_1
_geom_bond_atom_site_label_2
_geom_bond_distance
_geom_bond_site_symmetry_2
C1 C2 1.175(3) .
C1 H1 0.9300 .
C2 C3 1.466(3) .
C3 O3 1.417(2) .
C3 H3A 0.9700 .
C3 H3B 0.9700 .
C4 C5 1.378(3) .
C4 O3 1.380(2) .
C4 C9 1.385(3) .
C5 C6 1.385(3) .
C5 H5 0.9300 .
C6 C7 1.371(3) .
C6 O2 1.386(2) .
C7 C8 1.397(3) .
C7 H7 0.9300 .
C8 C9 1.382(3) .
C8 N3 1.413(2) .
C9 H9 0.9300 .
C10 O2 1.413(2) .
C10 C11 1.425(3) .
C10 H10A 0.9700 .
C10 H10B 0.9700 .
C11 C12 1.166(3) .
C12 H12 0.9300 .
C13 O1 1.235(2) .
C13 N2 1.352(2) .
C13 N3 1.358(2) .
C14 C15 1.381(3) .
C14 C19 1.386(3) .
C14 N2 1.429(2) .
C15 C16 1.384(3) .
C15 H15 0.9300 .
C16 C17 1.373(3) .
C16 C20 1.514(3) .
C17 C18 1.387(3) .
C17 H17 0.9300 .
C18 C19 1.369(3) .
C18 H18 0.9300 .
C19 H19 0.9300 .
C20 N1 1.4664(19) .
C20 H20A 0.9700 .
C20 H20B 0.9700 .
N1 C20 1.4664(19) 2_665
N1 C20 1.4664(19) 3_565
N2 H2 0.851(3) .
N3 H3 0.850(3) .
O1W H1WB 0.8499 .
O1W H1WA 0.8500 .

loop_
_geom_torsion_atom_site_label_1
_geom_torsion_atom_site_label_2
_geom_torsion_atom_site_label_3
_geom_torsion_atom_site_label_4
_geom_torsion
_geom_torsion_site_symmetry_4
O3 C4 C5 C6 179.64(18) .
C9 C4 C5 C6 0.1(3) .
C4 C5 C6 C7 1.1(3) .
C4 C5 C6 O2 179.65(16) .
C5 C6 C7 C8 -0.5(3) .
O2 C6 C7 C8 -179.22(15) .
C6 C7 C8 C9 -1.2(3) .
C6 C7 C8 N3 179.56(16) .
C7 C8 C9 C4 2.3(3) .
N3 C8 C9 C4 -178.51(17) .
C5 C4 C9 C8 -1.8(3) .
O3 C4 C9 C8 178.64(17) .
C19 C14 C15 C16 -2.1(3) .
N2 C14 C15 C16 175.59(16) .
C14 C15 C16 C17 3.4(3) .
C14 C15 C16 C20 -176.66(16) .
C15 C16 C17 C18 -2.4(3) .
C20 C16 C17 C18 177.71(16) .
C16 C17 C18 C19 0.0(3) .
C17 C18 C19 C14 1.3(3) .
C15 C14 C19 C18 -0.3(3) .
N2 C14 C19 C18 -177.94(16) .
C17 C16 C20 N1 115.0(2) .
C15 C16 C20 N1 -65.0(2) .
C16 C20 N1 C20 167.16(15) 2_665
C16 C20 N1 C20 -71.3(3) 3_565
O1 C13 N2 C14 -3.8(3) .
N3 C13 N2 C14 176.82(16) .
C15 C14 N2 C13 125.7(2) .
C19 C14 N2 C13 -56.6(3) .
O1 C13 N3 C8 1.6(3) .
N2 C13 N3 C8 -179.04(16) .
C9 C8 N3 C13 18.7(3) .
C7 C8 N3 C13 -162.12(18) .
C7 C6 O2 C10 173.63(14) .
C5 C6 O2 C10 -5.0(2) .
C11 C10 O2 C6 77.54(19) .
C5 C4 O3 C3 4.9(3) .
C9 C4 O3 C3 -175.47(17) .
C2 C3 O3 C4 -78.7(2) .
